data_7225786
loop_
_publ_author_name
'Eichstaedt, K.'
'Wicher, B.'
'Gdaniec, M.'
'Po\/lo\'nski, T.'

_publ_section_title
;
 Halogen bonded polypseudorotaxanes based on a pillar[5]arene host
;
_journal_issue 31
_journal_name_full CrystEngComm
_journal_page_first 5807
_journal_paper_doi 10.1039/C6CE01416J
_journal_volume 18
_journal_year 2016
_chemical_formula_moiety 'C45 H50 O10, C10 H14 N4, C10 H4 I2, 2(C Cl4)'
_chemical_formula_sum 'C67 H68 Cl8 I2 N4 O10'
_chemical_formula_weight 1626.65
_space_group_crystal_system triclinic
_space_group_IT_number 2
_space_group_name_Hall '-P 1'
_space_group_name_H-M_alt 'P -1'
_symmetry_space_group_name_Hall '-P 1'
_symmetry_space_group_name_H-M 'P -1'
_atom_sites_solution_hydrogens geom
_audit_creation_method SHELXL-2014/7
_audit_update_record
;
2016-03-13 deposited with the CCDC.
2016-07-01 downloaded from the CCDC.
;
_cell_angle_alpha 90.7497(18)
_cell_angle_beta 103.7900(18)
_cell_angle_gamma 102.4114(17)
_cell_formula_units_Z 2
_cell_length_a 12.6235(2)
_cell_length_b 16.2250(4)
_cell_length_c 18.6220(4)
_cell_measurement_reflns_used 19123
_cell_measurement_temperature 130(2)
_cell_measurement_theta_max 76.03
_cell_measurement_theta_min 3.63
_cell_volume 3609.26(14)
_computing_cell_refinement 'CrysAlis Pro (Agilent Technologies, 2014)'
_computing_data_collection 'CrysAlis Pro (Agilent Technologies, 2014)'
_computing_data_reduction 'CrysAlis Pro (Agilent Technologies, 2014)'
_computing_publication_material 'SHELXL-2014/7 (Sheldrick, 2014)'
_computing_structure_refinement 'SHELXL-2014/7 (Sheldrick, 2014)'
_computing_structure_solution 'SIR2004 (Burla et al., 2005)'
_diffrn_ambient_temperature 130(2)
_diffrn_detector_area_resol_mean 5.1996
_diffrn_measured_fraction_theta_full 0.999
_diffrn_measured_fraction_theta_max 0.999
_diffrn_measurement_device_type 'SuperNova, Dual, Cu at zero, Atlas'
_diffrn_measurement_method '\w scans'
_diffrn_radiation_type CuK\a
_diffrn_radiation_wavelength 1.54184
_diffrn_reflns_av_R_equivalents 0.0590
_diffrn_reflns_av_unetI/netI 0.0489
_diffrn_reflns_Laue_measured_fraction_full 0.999
_diffrn_reflns_Laue_measured_fraction_max 0.999
_diffrn_reflns_limit_h_max 15
_diffrn_reflns_limit_h_min -14
_diffrn_reflns_limit_k_max 20
_diffrn_reflns_limit_k_min -20
_diffrn_reflns_limit_l_max 23
_diffrn_reflns_limit_l_min -23
_diffrn_reflns_number 58888
_diffrn_reflns_point_group_measured_fraction_full 0.999
_diffrn_reflns_point_group_measured_fraction_max 0.999
_diffrn_reflns_theta_full 67.684
_diffrn_reflns_theta_max 74.504
_diffrn_reflns_theta_min 4.919
_diffrn_source 'sealed X-ray tube'
_exptl_absorpt_coefficient_mu 10.036
_exptl_absorpt_correction_T_max 0.95
_exptl_absorpt_correction_T_min 0.49
_exptl_absorpt_correction_type gaussian
_exptl_absorpt_process_details
;
CrysAlisPro, Agilent Technologies, 2014
;
_exptl_crystal_colour colorless
_exptl_crystal_density_diffrn 1.497
_exptl_crystal_description plate
_exptl_crystal_F_000 1640
_exptl_crystal_size_max 0.300
_exptl_crystal_size_mid 0.200
_exptl_crystal_size_min 0.020
_refine_diff_density_max 2.319
_refine_diff_density_min -2.406
_refine_diff_density_rms 0.102
_refine_ls_extinction_method none
_refine_ls_goodness_of_fit_ref 1.059
_refine_ls_hydrogen_treatment constr
_refine_ls_matrix_type full
_refine_ls_number_parameters 827
_refine_ls_number_reflns 14769
_refine_ls_number_restraints 12
_refine_ls_restrained_S_all 1.059
_refine_ls_R_factor_all 0.0643
_refine_ls_R_factor_gt 0.0544
_refine_ls_shift/su_max 0.001
_refine_ls_shift/su_mean 0.000
_refine_ls_structure_factor_coef Fsqd
_refine_ls_weighting_details 'w=1/[\s^2^(Fo^2^)+(0.0742P)^2^+5.2323P] where P=(Fo^2^+2Fc^2^)/3'
_refine_ls_weighting_scheme calc
_refine_ls_wR_factor_gt 0.1408
_refine_ls_wR_factor_ref 0.1513
_reflns_Friedel_coverage 0.000
_reflns_number_gt 12372
_reflns_number_total 14769
_reflns_threshold_expression 'I > 2\s(I)'
_cod_data_source_file c6ce01416j2.cif
_cod_data_source_block MeP5A1-2
_cod_depositor_comments 'Adding full bibliography for 7225786--7225788.cif.'
_cod_original_cell_volume 3609.24(13)
_cod_database_code 7225786
_shelx_shelxl_version_number 2014/7
_shelx_space_group_comment
;
The symmetry employed for this shelxl refinement is uniquely defined
by the following loop, which should always be used as a source of
symmetry information in preference to the above space-group names.
They are only intended as comments.
;
_shelx_estimated_absorpt_t_min 0.153
_shelx_estimated_absorpt_t_max 0.824
_shelxl_version_number 2014-3

loop_
_space_group_symop_operation_xyz
'x, y, z'
'-x, -y, -z'

loop_
_atom_site_label
_atom_site_type_symbol
_atom_site_fract_x
_atom_site_fract_y
_atom_site_fract_z
_atom_site_U_iso_or_equiv
_atom_site_adp_type
_atom_site_occupancy
_atom_site_site_symmetry_order
_atom_site_calc_flag
_atom_site_refinement_flags_posn
_atom_site_refinement_flags_adp
_atom_site_refinement_flags_occupancy
_atom_site_disorder_assembly
_atom_site_disorder_group
I1 I 0.27700(3) 0.14372(2) 0.55368(2) 0.05561(11) Uani 1 1 d . . . . .
C46 C 0.3484(4) 0.2633(3) 0.5347(3) 0.0411(9) Uani 1 1 d . . . . .
C47 C 0.3913(4) 0.3336(3) 0.5243(2) 0.0375(9) Uani 1 1 d . . . . .
C48 C 0.4449(3) 0.4182(3) 0.5120(2) 0.0315(8) Uani 1 1 d . . . . .
C49 C 0.5285(3) 0.4686(3) 0.5689(2) 0.0340(8) Uani 1 1 d . . . . .
H49A H 0.5481 0.4471 0.6162 0.041 Uiso 1 1 calc R U . . .
C50 C 0.4179(3) 0.4519(3) 0.4427(2) 0.0339(8) Uani 1 1 d . . . . .
H1CA H 0.3616 0.4191 0.4034 0.041 Uiso 1 1 calc R U . . .
I2 I 0.20736(2) 0.34566(2) -0.08366(2) 0.03973(9) Uani 1 1 d . . . . .
C51 C 0.1321(4) 0.2315(3) -0.0570(3) 0.0383(9) Uani 1 1 d . . . . .
C52 C 0.0921(4) 0.1631(3) -0.0408(2) 0.0355(8) Uani 1 1 d . . . . .
C53 C 0.0451(4) 0.0805(3) -0.0205(2) 0.0326(8) Uani 1 1 d . . . . .
C54 C 0.1111(3) 0.0386(3) 0.0306(2) 0.0336(8) Uani 1 1 d . . . . .
H2CA H 0.1873 0.0650 0.0517 0.040 Uiso 1 1 calc R U . . .
C55 C -0.0673(3) 0.0411(3) -0.0510(2) 0.0330(8) Uani 1 1 d . . . . .
H3CA H -0.1136 0.0688 -0.0857 0.040 Uiso 1 1 calc R U . . .
Cl1 Cl 0.07378(17) 0.81004(13) 0.21366(13) 0.0955(7) Uani 1 1 d . . . . .
Cl2 Cl 0.1538(2) 0.89545(13) 0.35953(16) 0.1006(7) Uani 1 1 d . . . . .
Cl3 Cl 0.30694(14) 0.88861(11) 0.26972(11) 0.0760(4) Uani 1 1 d . . . . .
Cl4 Cl 0.20973(15) 0.73828(11) 0.33117(10) 0.0725(4) Uani 1 1 d . . . . .
C66 C 0.1850(5) 0.8326(4) 0.2931(4) 0.0638(15) Uani 1 1 d . . . . .
Cl5 Cl 0.37898(12) 0.72004(10) 0.14365(8) 0.0643(4) Uani 1 1 d . . . . .
Cl6 Cl 0.50505(11) 0.69931(9) 0.28953(7) 0.0538(3) Uani 1 1 d . . . . .
Cl7 Cl 0.31690(11) 0.56798(10) 0.21728(11) 0.0696(4) Uani 1 1 d . . . . .
Cl8 Cl 0.51902(10) 0.59858(8) 0.16546(7) 0.0510(3) Uani 1 1 d . . . . .
C67 C 0.4295(4) 0.6464(3) 0.2035(3) 0.0443(10) Uani 1 1 d . . . . .
O1 O 0.4060(2) 0.28558(19) 0.19655(17) 0.0386(6) Uani 1 1 d . . . . .
O2 O 0.6169(3) 0.1829(3) 0.4638(2) 0.0545(9) Uani 1 1 d D . . . .
O3 O 0.5138(2) -0.0015(2) 0.23341(17) 0.0379(6) Uani 1 1 d . . . . .
O4 O 0.5040(2) 0.17040(19) -0.02135(17) 0.0372(6) Uani 1 1 d . . . . .
O5 O 0.8185(2) 0.0095(2) 0.12168(17) 0.0380(6) Uani 1 1 d . . . . .
O6 O 0.9670(3) 0.3299(2) 0.03436(18) 0.0443(7) Uani 1 1 d . . . . .
O7 O 1.1745(3) 0.2035(2) 0.27934(18) 0.0411(7) Uani 1 1 d . . . . .
O8 O 1.0673(3) 0.5169(2) 0.27576(19) 0.0452(7) Uani 1 1 d . . . . .
O9 O 1.0426(2) 0.3176(2) 0.4995(2) 0.0464(8) Uani 1 1 d . . . . .
O10 O 0.7229(3) 0.4886(3) 0.3617(2) 0.0560(9) Uani 1 1 d . . . . .
C1 C 0.4445(3) 0.1764(3) 0.2727(2) 0.0330(8) Uani 1 1 d . . . . .
C2 C 0.4583(3) 0.2633(3) 0.2641(2) 0.0328(8) Uani 1 1 d . . . . .
C3 C 0.5240(3) 0.3215(3) 0.3221(3) 0.0371(9) Uani 1 1 d . . . . .
H3 H 0.5324 0.3803 0.3157 0.045 Uiso 1 1 calc R U . . .
C4 C 0.5775(3) 0.2948(3) 0.3892(3) 0.0394(10) Uani 1 1 d . . . . .
C5 C 0.5620(3) 0.2079(3) 0.3979(3) 0.0410(10) Uani 1 1 d . . . . .
C6 C 0.4957(3) 0.1500(3) 0.3400(2) 0.0370(9) Uani 1 1 d . . . . .
H6A H 0.4856 0.0912 0.3469 0.044 Uiso 1 1 calc R U . . .
C7 C 0.3751(3) 0.1131(2) 0.2090(2) 0.0328(8) Uani 1 1 d . . . . .
H7R H 0.3466 0.0589 0.2290 0.039 Uiso 1 1 calc R U . . .
H7S H 0.3099 0.1347 0.1823 0.039 Uiso 1 1 calc R U . . .
C8 C 0.4435(3) 0.0982(2) 0.1555(2) 0.0297(7) Uani 1 1 d . . . . .
C9 C 0.5156(3) 0.0421(2) 0.1708(2) 0.0295(7) Uani 1 1 d . . . . .
C10 C 0.5845(3) 0.0336(2) 0.1244(2) 0.0289(7) Uani 1 1 d . . . . .
H10P H 0.6336 -0.0039 0.1362 0.035 Uiso 1 1 calc R U . . .
C11 C 0.5838(3) 0.0784(2) 0.0612(2) 0.0280(7) Uani 1 1 d . . . . .
C12 C 0.5072(3) 0.1302(2) 0.0437(2) 0.0282(7) Uani 1 1 d . . . . .
C13 C 0.4398(3) 0.1403(2) 0.0912(2) 0.0307(8) Uani 1 1 d . . . . .
H13Q H 0.3899 0.1772 0.0790 0.037 Uiso 1 1 calc R U . . .
C14 C 0.6644(3) 0.0705(2) 0.0137(2) 0.0292(7) Uani 1 1 d . . . . .
H14N H 0.6663 0.0102 0.0072 0.035 Uiso 1 1 calc R U . . .
H14O H 0.6367 0.0902 -0.0359 0.035 Uiso 1 1 calc R U . . .
C15 C 0.7824(3) 0.1214(2) 0.0476(2) 0.0279(7) Uani 1 1 d . . . . .
C16 C 0.8575(3) 0.0899(3) 0.1015(2) 0.0308(7) Uani 1 1 d . . . . .
C17 C 0.9657(3) 0.1372(3) 0.1305(2) 0.0322(8) Uani 1 1 d . . . . .
H17L H 1.0160 0.1146 0.1670 0.039 Uiso 1 1 calc R U . . .
C18 C 1.0016(3) 0.2172(3) 0.1071(2) 0.0321(8) Uani 1 1 d . . . . .
C19 C 0.9266(3) 0.2500(3) 0.0533(2) 0.0339(8) Uani 1 1 d . . . . .
C20 C 0.8184(3) 0.2018(3) 0.0237(2) 0.0311(8) Uani 1 1 d . . . . .
H20M H 0.7682 0.2240 -0.0133 0.037 Uiso 1 1 calc R U . . .
C21 C 1.1191(3) 0.2687(3) 0.1407(2) 0.0374(9) Uani 1 1 d . . . . .
H21J H 1.1425 0.3091 0.1050 0.045 Uiso 1 1 calc R U . . .
H21K H 1.1717 0.2306 0.1508 0.045 Uiso 1 1 calc R U . . .
C22 C 1.1242(3) 0.3170(3) 0.2123(2) 0.0309(8) Uani 1 1 d . . . . .
C23 C 1.1502(3) 0.2823(3) 0.2808(2) 0.0301(7) Uani 1 1 d . . . . .
C24 C 1.1489(3) 0.3262(3) 0.3453(2) 0.0306(8) Uani 1 1 d . . . . .
H24H H 1.1682 0.3024 0.3917 0.037 Uiso 1 1 calc R U . . .
C25 C 1.1198(3) 0.4041(3) 0.3428(2) 0.0304(8) Uani 1 1 d . . . . .
C26 C 1.0944(3) 0.4390(3) 0.2744(2) 0.0326(8) Uani 1 1 d . . . . .
C27 C 1.0970(3) 0.3953(3) 0.2102(2) 0.0326(8) Uani 1 1 d . . . . .
H27I H 1.0796 0.4197 0.1640 0.039 Uiso 1 1 calc R U . . .
C28 C 1.1124(3) 0.4487(3) 0.4131(2) 0.0378(9) Uani 1 1 d . . . . .
H28F H 1.1649 0.4324 0.4562 0.045 Uiso 1 1 calc R U . . .
H28G H 1.1352 0.5106 0.4103 0.045 Uiso 1 1 calc R U . . .
C29 C 0.9945(3) 0.4262(3) 0.4244(2) 0.0349(9) Uani 1 1 d . . . . .
C30 C 0.9623(3) 0.3606(3) 0.4674(2) 0.0372(9) Uani 1 1 d . . . . .
C31 C 0.8529(3) 0.3397(3) 0.4762(2) 0.0386(9) Uani 1 1 d . . . . .
H31D H 0.8327 0.2953 0.5065 0.046 Uiso 1 1 calc R U . . .
C32 C 0.7731(3) 0.3834(3) 0.4408(2) 0.0392(10) Uani 1 1 d . . . . .
C33 C 0.8050(3) 0.4485(3) 0.3979(3) 0.0414(10) Uani 1 1 d . . . . .
C34 C 0.9151(3) 0.4705(3) 0.3900(3) 0.0401(9) Uani 1 1 d . . . . .
H34E H 0.9358 0.5160 0.3609 0.048 Uiso 1 1 calc R U . . .
C35 C 0.6546(3) 0.3588(3) 0.4496(3) 0.0431(10) Uani 1 1 d . . . . .
H35B H 0.6241 0.4102 0.4492 0.052 Uiso 1 1 calc R U . . .
H35C H 0.6558 0.3348 0.4983 0.052 Uiso 1 1 calc R U . . .
C36 C 0.4086(4) 0.3732(3) 0.1875(3) 0.0483(11) Uani 1 1 d . . . . .
H36T H 0.3725 0.3944 0.2227 0.072 Uiso 1 1 calc R U . . .
H36U H 0.3687 0.3804 0.1369 0.072 Uiso 1 1 calc R U . . .
H36V H 0.4865 0.4049 0.1969 0.072 Uiso 1 1 calc R U . . .
C37 C 0.5687(8) 0.0994(6) 0.4860(6) 0.063(2) Uiso 0.656(12) 1 d . . P A 1
H37A H 0.4873 0.0916 0.4763 0.095 Uiso 0.656(12) 1 calc R U P A 1
H37B H 0.6002 0.0956 0.5389 0.095 Uiso 0.656(12) 1 calc R U P A 1
H37C H 0.5865 0.0553 0.4574 0.095 Uiso 0.656(12) 1 calc R U P A 1
C37' C 0.5496(15) 0.1383(14) 0.5082(10) 0.079(6) Uiso 0.344(12) 1 d D . P A 2
H37D H 0.4826 0.1611 0.5037 0.118 Uiso 0.344(12) 1 calc R U P A 2
H37E H 0.5923 0.1449 0.5601 0.118 Uiso 0.344(12) 1 calc R U P A 2
H37F H 0.5274 0.0782 0.4914 0.118 Uiso 0.344(12) 1 calc R U P A 2
C38 C 0.5786(6) -0.0638(5) 0.2455(4) 0.073(2) Uani 1 1 d . . . . .
H38A H 0.5525 -0.1064 0.2036 0.110 Uiso 1 1 calc R U . . .
H38B H 0.5706 -0.0910 0.2912 0.110 Uiso 1 1 calc R U . . .
H38C H 0.6575 -0.0370 0.2501 0.110 Uiso 1 1 calc R U . . .
C39 C 0.4046(4) 0.1990(4) -0.0516(3) 0.0506(12) Uani 1 1 d . . . . .
H39A H 0.3391 0.1530 -0.0536 0.076 Uiso 1 1 calc R U . . .
H39B H 0.4045 0.2167 -0.1017 0.076 Uiso 1 1 calc R U . . .
H39C H 0.4016 0.2470 -0.0202 0.076 Uiso 1 1 calc R U . . .
C40 C 0.8881(4) -0.0213(4) 0.1820(3) 0.0503(12) Uani 1 1 d . . . . .
H40A H 0.9043 0.0173 0.2261 0.075 Uiso 1 1 calc R U . . .
H40B H 0.9583 -0.0248 0.1696 0.075 Uiso 1 1 calc R U . . .
H40C H 0.8497 -0.0776 0.1919 0.075 Uiso 1 1 calc R U . . .
C41 C 0.8997(5) 0.3611(4) -0.0262(3) 0.0604(15) Uani 1 1 d . . . . .
H41A H 0.8815 0.3214 -0.0698 0.091 Uiso 1 1 calc R U . . .
H41B H 0.9404 0.4162 -0.0369 0.091 Uiso 1 1 calc R U . . .
H41C H 0.8304 0.3674 -0.0139 0.091 Uiso 1 1 calc R U . . .
C42 C 1.2252(4) 0.1754(3) 0.3476(3) 0.0474(11) Uani 1 1 d . . . . .
H42A H 1.2947 0.2165 0.3708 0.071 Uiso 1 1 calc R U . . .
H42B H 1.2422 0.1204 0.3392 0.071 Uiso 1 1 calc R U . . .
H42C H 1.1741 0.1698 0.3804 0.071 Uiso 1 1 calc R U . . .
C43 C 1.0191(5) 0.5466(4) 0.2067(3) 0.0551(12) Uani 1 1 d . . . . .
H43A H 1.0727 0.5541 0.1757 0.083 Uiso 1 1 calc R U . . .
H43B H 1.0004 0.6008 0.2154 0.083 Uiso 1 1 calc R U . . .
H43C H 0.9510 0.5052 0.1816 0.083 Uiso 1 1 calc R U . . .
C44 C 1.0139(5) 0.2563(4) 0.5490(4) 0.0711(18) Uani 1 1 d . . . . .
H44A H 0.9876 0.2821 0.5874 0.107 Uiso 1 1 calc R U . . .
H44B H 1.0798 0.2347 0.5723 0.107 Uiso 1 1 calc R U . . .
H44C H 0.9544 0.2096 0.5217 0.107 Uiso 1 1 calc R U . . .
C45 C 0.7562(5) 0.5743(4) 0.3498(3) 0.0599(15) Uani 1 1 d . . . . .
H45A H 0.6899 0.5982 0.3343 0.090 Uiso 1 1 calc R U . . .
H45B H 0.7974 0.5801 0.3110 0.090 Uiso 1 1 calc R U . . .
H46C H 0.8045 0.6047 0.3958 0.090 Uiso 1 1 calc R U . . .
N1 N 0.8367(7) 0.0190(5) 0.4289(5) 0.061(2) Uiso 0.656(12) 1 d D . P A 1
N2 N 0.8412(5) 0.1340(3) 0.3609(3) 0.0752(17) Uani 1 1 d D . . . .
C56 C 0.7921(7) 0.0800(5) 0.4026(5) 0.060(2) Uiso 0.656(12) 1 d D . P A 1
H56 H 0.7242 0.0866 0.4131 0.073 Uiso 0.656(12) 1 calc R U P A 1
C57 C 0.9326(8) 0.0331(7) 0.4036(7) 0.079(3) Uiso 0.656(12) 1 d D . P A 1
H57 H 0.9873 -0.0002 0.4122 0.094 Uiso 0.656(12) 1 calc R U P A 1
C58 C 0.9350(8) 0.1026(7) 0.3644(7) 0.086(4) Uiso 0.656(12) 1 d D . P A 1
H58 H 0.9938 0.1267 0.3422 0.104 Uiso 0.656(12) 1 calc R U P A 1
N1A N 0.8102(11) 0.0102(8) 0.3987(9) 0.044(3) Uiso 0.344(12) 1 d . . P A 2
N3 N 0.6778(4) 0.4958(2) 0.1120(3) 0.0534(10) Uani 1 1 d D . . . .
N4 N 0.6759(3) 0.3655(2) 0.1436(3) 0.0481(9) Uani 1 1 d D . . . .
C63 C 0.6996(5) 0.4473(3) 0.1652(3) 0.0516(12) Uani 1 1 d D . . . .
H63 H 0.7301 0.4681 0.2155 0.062 Uiso 1 1 calc R U . . .
C64 C 0.6341(6) 0.4411(3) 0.0498(3) 0.0642(15) Uani 1 1 d D . . . .
H64 H 0.6082 0.4574 0.0011 0.077 Uiso 1 1 calc R U . . .
C65 C 0.6336(5) 0.3607(3) 0.0682(3) 0.0608(14) Uani 1 1 d D . . . .
H65 H 0.6091 0.3111 0.0356 0.073 Uiso 1 1 calc R U . . .
C56A C 0.7574(11) 0.0650(8) 0.3628(7) 0.034(3) Uiso 0.344(12) 1 d . . P A 2
H56A H 0.6791 0.0583 0.3429 0.041 Uiso 0.344(12) 1 calc R U P A 2
C57A C 0.9211(14) 0.0529(11) 0.4236(10) 0.051(4) Uiso 0.344(12) 1 d . . P A 2
H57A H 0.9768 0.0264 0.4508 0.061 Uiso 0.344(12) 1 calc R U P A 2
C58A C 0.9450(8) 0.1335(12) 0.4071(8) 0.058(4) Uiso 0.344(12) 1 d D . P A 2
H58A H 1.0116 0.1766 0.4221 0.070 Uiso 0.344(12) 1 calc R U P A 2
C59 C 0.8114(8) 0.2089(4) 0.3238(4) 0.084(2) Uani 1 1 d . . . . .
H59A H 0.7323 0.2087 0.3220 0.101 Uiso 1 1 calc R U . . .
H59B H 0.8589 0.2610 0.3527 0.101 Uiso 1 1 calc R U . . .
C60 C 0.8269(6) 0.2088(5) 0.2496(4) 0.0748(19) Uani 1 1 d . . . . .
H60A H 0.7733 0.1596 0.2198 0.090 Uiso 1 1 calc R U . . .
H60B H 0.9034 0.2017 0.2515 0.090 Uiso 1 1 calc R U . . .
C61 C 0.8103(5) 0.2891(5) 0.2111(4) 0.0656(15) Uani 1 1 d . . . . .
H61A H 0.8541 0.3389 0.2448 0.079 Uiso 1 1 calc R U . . .
H61B H 0.8398 0.2909 0.1663 0.079 Uiso 1 1 calc R U . . .
C62 C 0.6931(4) 0.2949(4) 0.1896(4) 0.0638(16) Uani 1 1 d . . . . .
H62A H 0.6668 0.3017 0.2349 0.077 Uiso 1 1 calc R U . . .
H62B H 0.6475 0.2415 0.1621 0.077 Uiso 1 1 calc R U . . .

loop_
_atom_site_aniso_label
_atom_site_aniso_U_11
_atom_site_aniso_U_22
_atom_site_aniso_U_33
_atom_site_aniso_U_23
_atom_site_aniso_U_13
_atom_site_aniso_U_12
I1 0.05210(19) 0.03905(16) 0.0766(2) 0.01900(15) 0.01668(16) 0.01043(13)
C46 0.041(2) 0.036(2) 0.045(2) 0.0083(18) 0.0079(18) 0.0078(18)
C47 0.036(2) 0.045(2) 0.033(2) 0.0014(17) 0.0076(16) 0.0122(18)
C48 0.0246(17) 0.0371(19) 0.0347(19) 0.0006(15) 0.0093(15) 0.0088(15)
C49 0.0276(18) 0.043(2) 0.0331(19) 0.0039(16) 0.0071(15) 0.0120(16)
C50 0.0254(17) 0.041(2) 0.0343(19) -0.0013(16) 0.0041(14) 0.0086(15)
I2 0.03520(14) 0.02871(13) 0.05551(17) 0.01007(11) 0.01078(11) 0.00770(10)
C51 0.041(2) 0.0287(19) 0.047(2) 0.0093(17) 0.0142(18) 0.0066(16)
C52 0.038(2) 0.029(2) 0.039(2) -0.0020(16) 0.0126(17) 0.0050(16)
C53 0.039(2) 0.0280(18) 0.0321(19) -0.0022(14) 0.0129(16) 0.0064(15)
C54 0.0339(19) 0.0333(19) 0.0298(18) -0.0041(15) 0.0051(15) 0.0033(15)
C55 0.036(2) 0.0322(19) 0.0319(19) 0.0008(15) 0.0104(15) 0.0087(15)
Cl1 0.0765(11) 0.0781(11) 0.1051(14) 0.0326(10) -0.0196(10) 0.0055(9)
Cl2 0.0971(14) 0.0718(11) 0.150(2) 0.0008(12) 0.0618(14) 0.0214(10)
Cl3 0.0672(9) 0.0668(9) 0.0936(12) 0.0118(8) 0.0290(8) 0.0035(7)
Cl4 0.0782(10) 0.0699(9) 0.0773(10) 0.0315(8) 0.0202(8) 0.0307(8)
C66 0.051(3) 0.055(3) 0.080(4) 0.016(3) 0.008(3) 0.010(2)
Cl5 0.0618(8) 0.0744(9) 0.0538(7) 0.0224(6) -0.0051(6) 0.0293(7)
Cl6 0.0580(7) 0.0591(7) 0.0403(6) 0.0042(5) -0.0015(5) 0.0193(5)
Cl7 0.0429(6) 0.0633(8) 0.1019(12) 0.0115(8) 0.0230(7) 0.0047(6)
Cl8 0.0471(6) 0.0569(7) 0.0506(6) 0.0038(5) 0.0122(5) 0.0148(5)
C67 0.037(2) 0.050(3) 0.042(2) 0.0068(19) 0.0018(18) 0.0111(19)
O1 0.0317(14) 0.0352(15) 0.0434(16) -0.0022(12) 0.0017(12) 0.0046(11)
O2 0.0441(18) 0.068(2) 0.0447(19) -0.0026(16) -0.0047(14) 0.0172(17)
O3 0.0359(15) 0.0403(15) 0.0392(15) 0.0066(12) 0.0101(12) 0.0114(12)
O4 0.0348(14) 0.0387(15) 0.0383(15) 0.0060(12) 0.0052(12) 0.0128(12)
O5 0.0296(14) 0.0431(16) 0.0412(16) 0.0075(13) 0.0054(12) 0.0115(12)
O6 0.0351(15) 0.0398(16) 0.0454(17) 0.0012(13) -0.0013(13) -0.0060(12)
O7 0.0348(15) 0.0406(16) 0.0443(17) -0.0062(13) 0.0001(12) 0.0123(12)
O8 0.0457(17) 0.0393(16) 0.0499(18) 0.0040(14) 0.0052(14) 0.0154(14)
O9 0.0257(14) 0.0526(19) 0.059(2) -0.0007(15) 0.0034(13) 0.0138(13)
O10 0.0337(16) 0.063(2) 0.067(2) -0.0016(18) -0.0054(15) 0.0209(16)
C1 0.0190(16) 0.038(2) 0.041(2) -0.0084(16) 0.0066(14) 0.0061(14)
C2 0.0197(16) 0.038(2) 0.040(2) -0.0064(16) 0.0057(14) 0.0065(14)
C3 0.0206(17) 0.040(2) 0.047(2) -0.0135(18) 0.0042(16) 0.0055(15)
C4 0.0203(17) 0.054(3) 0.044(2) -0.0169(19) 0.0063(16) 0.0114(16)
C5 0.0254(18) 0.055(3) 0.043(2) -0.0059(19) 0.0048(16) 0.0149(18)
C6 0.0258(18) 0.043(2) 0.042(2) -0.0042(17) 0.0039(16) 0.0114(16)
C7 0.0219(16) 0.0300(18) 0.042(2) -0.0042(16) 0.0032(15) 0.0020(14)
C8 0.0191(15) 0.0264(17) 0.038(2) -0.0085(14) 0.0006(14) 0.0012(13)
C9 0.0249(17) 0.0284(17) 0.0308(18) -0.0017(14) 0.0021(14) 0.0018(14)
C10 0.0237(16) 0.0266(17) 0.0350(19) -0.0035(14) 0.0030(14) 0.0080(13)
C11 0.0185(15) 0.0272(17) 0.0328(18) -0.0077(14) -0.0007(13) 0.0015(13)
C12 0.0239(16) 0.0247(16) 0.0314(18) -0.0031(14) 0.0013(14) 0.0021(13)
C13 0.0218(16) 0.0256(17) 0.040(2) -0.0038(15) 0.0008(14) 0.0035(13)
C14 0.0241(17) 0.0307(18) 0.0287(17) -0.0071(14) 0.0014(14) 0.0034(14)
C15 0.0229(16) 0.0331(18) 0.0252(17) -0.0076(14) 0.0026(13) 0.0054(14)
C16 0.0268(17) 0.039(2) 0.0270(17) -0.0032(15) 0.0052(14) 0.0096(15)
C17 0.0225(17) 0.047(2) 0.0265(17) -0.0026(15) 0.0028(14) 0.0103(15)
C18 0.0221(17) 0.043(2) 0.0285(18) -0.0088(15) 0.0025(14) 0.0063(15)
C19 0.0288(18) 0.0345(19) 0.0344(19) -0.0039(16) 0.0034(15) 0.0037(15)
C20 0.0258(17) 0.0357(19) 0.0268(17) -0.0035(14) -0.0012(14) 0.0053(15)
C21 0.0230(18) 0.056(3) 0.0278(19) -0.0112(17) 0.0021(14) 0.0028(17)
C22 0.0165(15) 0.042(2) 0.0287(18) -0.0073(15) 0.0017(13) 0.0001(14)
C23 0.0181(15) 0.0346(19) 0.0354(19) -0.0033(15) 0.0049(13) 0.0035(13)
C24 0.0214(16) 0.041(2) 0.0263(17) -0.0019(15) 0.0023(13) 0.0038(14)
C25 0.0171(15) 0.0372(19) 0.0313(18) -0.0083(15) -0.0011(13) 0.0026(14)
C26 0.0228(17) 0.0334(19) 0.038(2) -0.0015(15) 0.0038(14) 0.0026(14)
C27 0.0210(16) 0.044(2) 0.0291(18) 0.0028(16) 0.0016(14) 0.0032(15)
C28 0.0243(18) 0.048(2) 0.035(2) -0.0133(17) -0.0006(15) 0.0048(16)
C29 0.0214(17) 0.043(2) 0.035(2) -0.0175(16) -0.0014(14) 0.0067(15)
C30 0.0253(18) 0.045(2) 0.037(2) -0.0152(17) -0.0042(15) 0.0110(16)
C31 0.0258(18) 0.045(2) 0.040(2) -0.0143(18) 0.0026(16) 0.0053(16)
C32 0.0249(18) 0.052(2) 0.036(2) -0.0217(18) -0.0014(15) 0.0105(17)
C33 0.0255(19) 0.054(3) 0.042(2) -0.017(2) -0.0032(16) 0.0171(18)
C34 0.0289(19) 0.049(2) 0.039(2) -0.0082(18) 0.0018(16) 0.0116(17)
C35 0.0271(19) 0.059(3) 0.041(2) -0.020(2) 0.0039(16) 0.0108(18)
C36 0.035(2) 0.039(2) 0.065(3) 0.003(2) 0.003(2) 0.0045(18)
C38 0.091(5) 0.086(5) 0.075(4) 0.049(4) 0.044(4) 0.059(4)
C39 0.048(3) 0.064(3) 0.045(3) 0.017(2) 0.005(2) 0.030(2)
C40 0.045(3) 0.064(3) 0.048(3) 0.022(2) 0.013(2) 0.024(2)
C41 0.054(3) 0.052(3) 0.056(3) 0.014(2) -0.007(2) -0.007(2)
C42 0.050(3) 0.057(3) 0.049(3) 0.016(2) 0.021(2) 0.028(2)
C43 0.050(3) 0.049(3) 0.065(3) 0.017(2) 0.006(2) 0.016(2)
C44 0.040(3) 0.066(4) 0.108(5) 0.025(4) 0.011(3) 0.020(3)
C45 0.053(3) 0.063(3) 0.058(3) -0.017(3) -0.011(2) 0.030(3)
N2 0.116(5) 0.043(3) 0.059(3) 0.001(2) 0.036(3) -0.013(3)
N3 0.061(3) 0.0310(19) 0.062(3) -0.0004(18) 0.015(2) -0.0013(18)
N4 0.040(2) 0.0309(18) 0.069(3) 0.0030(18) 0.0140(19) -0.0014(15)
C63 0.056(3) 0.040(2) 0.053(3) -0.003(2) 0.013(2) -0.002(2)
C64 0.083(4) 0.045(3) 0.052(3) 0.001(2) 0.008(3) -0.003(3)
C65 0.074(4) 0.039(3) 0.063(3) -0.015(2) 0.021(3) -0.005(2)
C59 0.139(7) 0.040(3) 0.083(5) 0.002(3) 0.059(5) 0.007(4)
C60 0.072(4) 0.091(5) 0.060(4) 0.002(3) -0.002(3) 0.036(4)
C61 0.045(3) 0.084(4) 0.059(3) 0.004(3) 0.003(2) 0.006(3)
C62 0.035(2) 0.049(3) 0.104(5) 0.022(3) 0.016(3) 0.004(2)

loop_
_atom_type_symbol
_atom_type_description
_atom_type_scat_dispersion_real
_atom_type_scat_dispersion_imag
_atom_type_scat_source
C C 0.0181 0.0091 'International Tables Vol C Tables 4.2.6.8 and 6.1.1.4'
H H 0.0000 0.0000 'International Tables Vol C Tables 4.2.6.8 and 6.1.1.4'
N N 0.0311 0.0180 'International Tables Vol C Tables 4.2.6.8 and 6.1.1.4'
O O 0.0492 0.0322 'International Tables Vol C Tables 4.2.6.8 and 6.1.1.4'
I I -0.3257 6.8362 'International Tables Vol C Tables 4.2.6.8 and 6.1.1.4'
Cl Cl 0.3639 0.7018 'International Tables Vol C Tables 4.2.6.8 and 6.1.1.4'

loop_
_geom_angle_atom_site_label_1
_geom_angle_atom_site_label_2
_geom_angle_atom_site_label_3
_geom_angle
_geom_angle_site_symmetry_1
C47 C46 I1 179.3(5) .
C46 C47 C48 179.0(5) .
C50 C48 C49 118.0(4) .
C50 C48 C47 121.2(4) .
C49 C48 C47 120.7(4) .
C50 C49 C48 121.2(4) 2_666
C50 C49 H49A 119.4 2_666
C48 C49 H49A 119.4 .
C49 C50 C48 120.8(4) 2_666
C49 C50 H1CA 119.6 2_666
C48 C50 H1CA 119.6 .
C52 C51 I2 177.1(4) .
C51 C52 C53 179.3(6) .
C54 C53 C55 118.9(4) .
C54 C53 C52 120.2(4) .
C55 C53 C52 120.9(4) .
C55 C54 C53 121.1(4) 2
C55 C54 H2CA 119.4 2
C53 C54 H2CA 119.4 .
C54 C55 C53 120.0(4) 2
C54 C55 H3CA 120.0 2
C53 C55 H3CA 120.0 .
Cl1 C66 Cl4 109.8(4) .
Cl1 C66 Cl2 110.3(4) .
Cl4 C66 Cl2 109.2(4) .
Cl1 C66 Cl3 109.7(4) .
Cl4 C66 Cl3 109.2(3) .
Cl2 C66 Cl3 108.5(4) .
Cl6 C67 Cl5 109.1(3) .
Cl6 C67 Cl7 108.9(3) .
Cl5 C67 Cl7 110.2(3) .
Cl6 C67 Cl8 109.1(2) .
Cl5 C67 Cl8 109.9(3) .
Cl7 C67 Cl8 109.6(3) .
C2 O1 C36 117.8(3) .
C5 O2 C37' 116.9(9) .
C5 O2 C37 117.1(5) .
C9 O3 C38 116.5(4) .
C12 O4 C39 116.0(3) .
C16 O5 C40 117.7(4) .
C19 O6 C41 117.4(3) .
C23 O7 C42 117.0(3) .
C26 O8 C43 117.4(4) .
C30 O9 C44 117.1(4) .
C33 O10 C45 117.5(4) .
C6 C1 C2 118.5(4) .
C6 C1 C7 121.4(4) .
C2 C1 C7 120.2(4) .
O1 C2 C3 124.0(4) .
O1 C2 C1 115.8(3) .
C3 C2 C1 120.2(4) .
C4 C3 C2 121.3(4) .
C4 C3 H3 119.4 .
C2 C3 H3 119.4 .
C3 C4 C5 118.3(4) .
C3 C4 C35 120.4(4) .
C5 C4 C35 121.2(4) .
O2 C5 C6 122.3(5) .
O2 C5 C4 117.4(4) .
C6 C5 C4 120.3(4) .
C1 C6 C5 121.5(4) .
C1 C6 H6A 119.2 .
C5 C6 H6A 119.2 .
C8 C7 C1 111.4(3) .
C8 C7 H7R 109.4 .
C1 C7 H7R 109.4 .
C8 C7 H7S 109.4 .
C1 C7 H7S 109.4 .
H7R C7 H7S 108.0 .
C13 C8 C9 117.6(4) .
C13 C8 C7 121.7(3) .
C9 C8 C7 120.7(4) .
O3 C9 C10 123.4(3) .
O3 C9 C8 116.3(3) .
C10 C9 C8 120.4(4) .
C9 C10 C11 121.9(3) .
C9 C10 H10P 119.1 .
C11 C10 H10P 119.1 .
C10 C11 C12 117.7(3) .
C10 C11 C14 120.3(3) .
C12 C11 C14 122.0(4) .
O4 C12 C11 116.5(3) .
O4 C12 C13 123.0(3) .
C11 C12 C13 120.4(4) .
C8 C13 C12 121.9(4) .
C8 C13 H13Q 119.1 .
C12 C13 H13Q 119.1 .
C15 C14 C11 112.5(3) .
C15 C14 H14N 109.1 .
C11 C14 H14N 109.1 .
C15 C14 H14O 109.1 .
C11 C14 H14O 109.1 .
H14N C14 H14O 107.8 .
C16 C15 C20 118.4(3) .
C16 C15 C14 121.7(4) .
C20 C15 C14 119.9(3) .
O5 C16 C17 123.5(4) .
O5 C16 C15 116.0(3) .
C17 C16 C15 120.5(4) .
C16 C17 C18 121.2(4) .
C16 C17 H17L 119.4 .
C18 C17 H17L 119.4 .
C17 C18 C19 118.9(3) .
C17 C18 C21 120.4(4) .
C19 C18 C21 120.7(4) .
O6 C19 C20 124.7(4) .
O6 C19 C18 115.6(4) .
C20 C19 C18 119.7(4) .
C19 C20 C15 121.3(4) .
C19 C20 H20M 119.4 .
C15 C20 H20M 119.4 .
C18 C21 C22 110.9(3) .
C18 C21 H21J 109.5 .
C22 C21 H21J 109.5 .
C18 C21 H21K 109.5 .
C22 C21 H21K 109.5 .
H21J C21 H21K 108.1 .
C27 C22 C23 118.5(4) .
C27 C22 C21 119.9(4) .
C23 C22 C21 121.4(4) .
O7 C23 C24 123.6(4) .
O7 C23 C22 116.0(3) .
C24 C23 C22 120.3(4) .
C25 C24 C23 120.9(4) .
C25 C24 H24H 119.6 .
C23 C24 H24H 119.6 .
C24 C25 C26 118.7(4) .
C24 C25 C28 120.1(4) .
C26 C25 C28 121.1(4) .
O8 C26 C27 124.1(4) .
O8 C26 C25 115.8(4) .
C27 C26 C25 120.1(4) .
C22 C27 C26 121.4(4) .
C22 C27 H27I 119.3 .
C26 C27 H27I 119.3 .
C29 C28 C25 111.6(3) .
C29 C28 H28F 109.3 .
C25 C28 H28F 109.3 .
C29 C28 H28G 109.3 .
C25 C28 H28G 109.3 .
H28F C28 H28G 108.0 .
C30 C29 C34 118.4(4) .
C30 C29 C28 121.4(4) .
C34 C29 C28 120.2(4) .
O9 C30 C29 116.8(4) .
O9 C30 C31 122.5(5) .
C29 C30 C31 120.7(4) .
C32 C31 C30 120.7(5) .
C32 C31 H31D 119.7 .
C30 C31 H31D 119.7 .
C33 C32 C31 118.6(4) .
C33 C32 C35 121.4(4) .
C31 C32 C35 120.0(5) .
C32 C33 O10 117.0(4) .
C32 C33 C34 120.8(4) .
O10 C33 C34 122.1(5) .
C29 C34 C33 120.7(5) .
C29 C34 H34E 119.6 .
C33 C34 H34E 119.6 .
C32 C35 C4 113.2(3) .
C32 C35 H35B 108.9 .
C4 C35 H35B 108.9 .
C32 C35 H35C 108.9 .
C4 C35 H35C 108.9 .
H35B C35 H35C 107.8 .
O1 C36 H36T 109.5 .
O1 C36 H36U 109.5 .
H36T C36 H36U 109.5 .
O1 C36 H36V 109.5 .
H36T C36 H36V 109.5 .
H36U C36 H36V 109.5 .
O2 C37 H37A 109.5 .
O2 C37 H37B 109.5 .
H37A C37 H37B 109.5 .
O2 C37 H37C 109.5 .
H37A C37 H37C 109.5 .
H37B C37 H37C 109.5 .
O2 C37' H37D 109.5 .
O2 C37' H37E 109.5 .
H37D C37' H37E 109.5 .
O2 C37' H37F 109.5 .
H37D C37' H37F 109.5 .
H37E C37' H37F 109.5 .
O3 C38 H38A 109.5 .
O3 C38 H38B 109.5 .
H38A C38 H38B 109.5 .
O3 C38 H38C 109.5 .
H38A C38 H38C 109.5 .
H38B C38 H38C 109.5 .
O4 C39 H39A 109.5 .
O4 C39 H39B 109.5 .
H39A C39 H39B 109.5 .
O4 C39 H39C 109.5 .
H39A C39 H39C 109.5 .
H39B C39 H39C 109.5 .
O5 C40 H40A 109.5 .
O5 C40 H40B 109.5 .
H40A C40 H40B 109.5 .
O5 C40 H40C 109.5 .
H40A C40 H40C 109.5 .
H40B C40 H40C 109.5 .
O6 C41 H41A 109.5 .
O6 C41 H41B 109.5 .
H41A C41 H41B 109.5 .
O6 C41 H41C 109.5 .
H41A C41 H41C 109.5 .
H41B C41 H41C 109.5 .
O7 C42 H42A 109.5 .
O7 C42 H42B 109.5 .
H42A C42 H42B 109.5 .
O7 C42 H42C 109.5 .
H42A C42 H42C 109.5 .
H42B C42 H42C 109.5 .
O8 C43 H43A 109.5 .
O8 C43 H43B 109.5 .
H43A C43 H43B 109.5 .
O8 C43 H43C 109.5 .
H43A C43 H43C 109.5 .
H43B C43 H43C 109.5 .
O9 C44 H44A 109.5 .
O9 C44 H44B 109.5 .
H44A C44 H44B 109.5 .
O9 C44 H44C 109.5 .
H44A C44 H44C 109.5 .
H44B C44 H44C 109.5 .
O10 C45 H45A 109.5 .
O10 C45 H45B 109.5 .
H45A C45 H45B 109.5 .
O10 C45 H46C 109.5 .
H45A C45 H46C 109.5 .
H45B C45 H46C 109.5 .
C56 N1 C57 102.0(7) .
C56 N2 C58 99.0(7) .
C56A N2 C58A 115.4(10) .
C56 N2 C59 132.5(7) .
C56A N2 C59 118.9(8) .
C58 N2 C59 128.5(6) .
C58A N2 C59 124.4(9) .
N1 C56 N2 120.0(7) .
N1 C56 H56 120.0 .
N2 C56 H56 120.0 .
C58 C57 N1 107.7(8) .
C58 C57 H57 126.1 .
N1 C57 H57 126.1 .
C57 C58 N2 111.2(8) .
C57 C58 H58 124.4 .
N2 C58 H58 124.4 .
C56A N1A C57A 105.8(12) .
C63 N3 C64 104.2(4) .
C63 N4 C65 105.7(4) .
C63 N4 C62 127.7(5) .
C65 N4 C62 126.6(5) .
N3 C63 N4 114.2(5) .
N3 C63 H63 122.9 .
N4 C63 H63 122.9 .
C65 C64 N3 110.1(5) .
C65 C64 H64 125.0 .
N3 C64 H64 125.0 .
C64 C65 N4 105.8(4) .
C64 C65 H65 127.1 .
N4 C65 H65 127.1 .
N1A C56A N2 104.2(11) .
N1A C56A H56A 127.9 .
N2 C56A H56A 127.9 .
C58A C57A N1A 116.1(14) .
C58A C57A H57A 121.9 .
N1A C57A H57A 121.9 .
C57A C58A N2 97.0(12) .
C57A C58A H58A 131.5 .
N2 C58A H58A 131.5 .
C60 C59 N2 110.8(6) .
C60 C59 H59A 109.5 .
N2 C59 H59A 109.5 .
C60 C59 H59B 109.5 .
N2 C59 H59B 109.5 .
H59A C59 H59B 108.1 .
C59 C60 C61 113.6(6) .
C59 C60 H60A 108.8 .
C61 C60 H60A 108.8 .
C59 C60 H60B 108.8 .
C61 C60 H60B 108.8 .
H60A C60 H60B 107.7 .
C62 C61 C60 113.0(6) .
C62 C61 H61A 109.0 .
C60 C61 H61A 109.0 .
C62 C61 H61B 109.0 .
C60 C61 H61B 109.0 .
H61A C61 H61B 107.8 .
C61 C62 N4 112.7(5) .
C61 C62 H62A 109.0 .
N4 C62 H62A 109.0 .
C61 C62 H62B 109.0 .
N4 C62 H62B 109.0 .
H62A C62 H62B 107.8 .

loop_
_geom_bond_atom_site_label_1
_geom_bond_atom_site_label_2
_geom_bond_distance
_geom_bond_site_symmetry_2
I1 C46 2.029(5) .
C46 C47 1.194(7) .
C47 C48 1.440(6) .
C48 C50 1.404(6) .
C48 C49 1.406(6) .
C49 C50 1.367(6) 2_666
C49 H49A 0.9500 .
C50 C49 1.367(6) 2_666
C50 H1CA 0.9500 .
I2 C51 2.017(4) .
C51 C52 1.192(6) .
C52 C53 1.439(6) .
C53 C54 1.394(6) .
C53 C55 1.401(6) .
C54 C55 1.387(6) 2
C54 H2CA 0.9500 .
C55 C54 1.387(6) 2
C55 H3CA 0.9500 .
Cl1 C66 1.752(7) .
Cl2 C66 1.760(7) .
Cl3 C66 1.764(6) .
Cl4 C66 1.753(6) .
Cl5 C67 1.761(5) .
Cl6 C67 1.759(5) .
Cl7 C67 1.763(5) .
Cl8 C67 1.769(5) .
O1 C2 1.367(5) .
O1 C36 1.427(6) .
O2 C5 1.371(6) .
O2 C37' 1.4196(10) .
O2 C37 1.468(11) .
O3 C9 1.374(5) .
O3 C38 1.419(6) .
O4 C12 1.380(5) .
O4 C39 1.424(5) .
O5 C16 1.382(5) .
O5 C40 1.419(5) .
O6 C19 1.370(5) .
O6 C41 1.412(6) .
O7 C23 1.380(5) .
O7 C42 1.410(6) .
O8 C26 1.381(5) .
O8 C43 1.422(6) .
O9 C30 1.378(5) .
O9 C44 1.414(8) .
O10 C33 1.386(5) .
O10 C45 1.401(8) .
C1 C6 1.384(6) .
C1 C2 1.400(6) .
C1 C7 1.522(5) .
C2 C3 1.398(6) .
C3 C4 1.393(7) .
C3 H3 0.9500 .
C4 C5 1.399(7) .
C4 C35 1.518(6) .
C5 C6 1.396(6) .
C6 H6A 0.9500 .
C7 C8 1.513(5) .
C7 H7R 0.9900 .
C7 H7S 0.9900 .
C8 C13 1.382(6) .
C8 C9 1.406(5) .
C9 C10 1.389(6) .
C10 C11 1.390(6) .
C10 H10P 0.9500 .
C11 C12 1.396(5) .
C11 C14 1.523(5) .
C12 C13 1.397(6) .
C13 H13Q 0.9500 .
C14 C15 1.519(5) .
C14 H14N 0.9900 .
C14 H14O 0.9900 .
C15 C16 1.392(5) .
C15 C20 1.401(6) .
C16 C17 1.391(5) .
C17 C18 1.391(6) .
C17 H17L 0.9500 .
C18 C19 1.400(6) .
C18 C21 1.517(5) .
C19 C20 1.397(5) .
C20 H20M 0.9500 .
C21 C22 1.519(5) .
C21 H21J 0.9900 .
C21 H21K 0.9900 .
C22 C27 1.384(6) .
C22 C23 1.395(6) .
C23 C24 1.394(5) .
C24 C25 1.390(6) .
C24 H24H 0.9500 .
C25 C26 1.395(6) .
C25 C28 1.521(5) .
C26 C27 1.391(6) .
C27 H27I 0.9500 .
C28 C29 1.520(5) .
C28 H28F 0.9900 .
C28 H28G 0.9900 .
C29 C30 1.389(7) .
C29 C34 1.395(6) .
C30 C31 1.399(6) .
C31 C32 1.399(6) .
C31 H31D 0.9500 .
C32 C33 1.381(8) .
C32 C35 1.512(6) .
C33 C34 1.401(6) .
C34 H34E 0.9500 .
C35 H35B 0.9900 .
C35 H35C 0.9900 .
C36 H36T 0.9800 .
C36 H36U 0.9800 .
C36 H36V 0.9800 .
C37 H37A 0.9800 .
C37 H37B 0.9800 .
C37 H37C 0.9800 .
C37' H37D 0.9800 .
C37' H37E 0.9800 .
C37' H37F 0.9800 .
C38 H38A 0.9800 .
C38 H38B 0.9800 .
C38 H38C 0.9800 .
C39 H39A 0.9800 .
C39 H39B 0.9800 .
C39 H39C 0.9800 .
C40 H40A 0.9800 .
C40 H40B 0.9800 .
C40 H40C 0.9800 .
C41 H41A 0.9800 .
C41 H41B 0.9800 .
C41 H41C 0.9800 .
C42 H42A 0.9800 .
C42 H42B 0.9800 .
C42 H42C 0.9800 .
C43 H43A 0.9800 .
C43 H43B 0.9800 .
C43 H43C 0.9800 .
C44 H44A 0.9800 .
C44 H44B 0.9800 .
C44 H44C 0.9800 .
C45 H45A 0.9800 .
C45 H45B 0.9800 .
C45 H46C 0.9800 .
N1 C56 1.288(6) .
N1 C57 1.376(7) .
N2 C56 1.330(6) .
N2 C56A 1.373(13) .
N2 C58 1.373(7) .
N2 C58A 1.3871(10) .
N2 C59 1.480(9) .
C56 H56 0.9500 .
C57 C58 1.351(8) .
C57 H57 0.9500 .
C58 H58 0.9500 .
N1A C56A 1.319(18) .
N1A C57A 1.39(2) .
N3 C63 1.288(6) .
N3 C64 1.376(7) .
N4 C63 1.330(6) .
N4 C65 1.373(7) .
N4 C62 1.463(7) .
C63 H63 0.9500 .
C64 C65 1.351(8) .
C64 H64 0.9500 .
C65 H65 0.9500 .
C56A H56A 0.9500 .
C57A C58A 1.33(2) .
C57A H57A 0.9500 .
C58A H58A 0.9500 .
C59 C60 1.440(10) .
C59 H59A 0.9900 .
C59 H59B 0.9900 .
C60 C61 1.525(10) .
C60 H60A 0.9900 .
C60 H60B 0.9900 .
C61 C62 1.462(8) .
C61 H61A 0.9900 .
C61 H61B 0.9900 .
C62 H62A 0.9900 .
C62 H62B 0.9900 .

loop_
_geom_torsion_atom_site_label_1
_geom_torsion_atom_site_label_2
_geom_torsion_atom_site_label_3
_geom_torsion_atom_site_label_4
_geom_torsion
_geom_torsion_site_symmetry_4
C50 C48 C49 C50 0.0(6) 2_666
C47 C48 C49 C50 178.1(4) 2_666
C49 C48 C50 C49 0.0(6) 2_666
C47 C48 C50 C49 -178.1(4) 2_666
C55 C53 C54 C55 0.3(6) 2
C52 C53 C54 C55 179.9(4) 2
C54 C53 C55 C54 -0.3(6) 2
C52 C53 C55 C54 -179.8(4) 2
C36 O1 C2 C3 -7.1(6) .
C36 O1 C2 C1 174.0(4) .
C6 C1 C2 O1 179.9(3) .
C7 C1 C2 O1 0.3(5) .
C6 C1 C2 C3 1.0(6) .
C7 C1 C2 C3 -178.6(3) .
O1 C2 C3 C4 -178.4(4) .
C1 C2 C3 C4 0.3(6) .
C2 C3 C4 C5 -1.3(6) .
C2 C3 C4 C35 175.9(4) .
C37' O2 C5 C6 -65.3(13) .
C37 O2 C5 C6 -26.5(7) .
C37' O2 C5 C4 116.7(12) .
C37 O2 C5 C4 155.5(6) .
C3 C4 C5 O2 178.9(4) .
C35 C4 C5 O2 1.7(6) .
C3 C4 C5 C6 0.8(6) .
C35 C4 C5 C6 -176.3(4) .
C2 C1 C6 C5 -1.4(6) .
C7 C1 C6 C5 178.2(4) .
O2 C5 C6 C1 -177.4(4) .
C4 C5 C6 C1 0.5(6) .
C6 C1 C7 C8 -96.2(4) .
C2 C1 C7 C8 83.4(4) .
C1 C7 C8 C13 -97.2(4) .
C1 C7 C8 C9 81.2(4) .
C38 O3 C9 C10 -6.3(6) .
C38 O3 C9 C8 174.5(5) .
C13 C8 C9 O3 -177.3(3) .
C7 C8 C9 O3 4.2(5) .
C13 C8 C9 C10 3.5(5) .
C7 C8 C9 C10 -175.0(3) .
O3 C9 C10 C11 179.7(3) .
C8 C9 C10 C11 -1.2(6) .
C9 C10 C11 C12 -2.7(5) .
C9 C10 C11 C14 177.1(3) .
C39 O4 C12 C11 159.7(4) .
C39 O4 C12 C13 -21.2(5) .
C10 C11 C12 O4 -176.6(3) .
C14 C11 C12 O4 3.5(5) .
C10 C11 C12 C13 4.2(5) .
C14 C11 C12 C13 -175.6(3) .
C9 C8 C13 C12 -2.0(5) .
C7 C8 C13 C12 176.5(3) .
O4 C12 C13 C8 179.0(3) .
C11 C12 C13 C8 -1.9(5) .
C10 C11 C14 C15 -77.4(4) .
C12 C11 C14 C15 102.5(4) .
C11 C14 C15 C16 83.3(4) .
C11 C14 C15 C20 -97.6(4) .
C40 O5 C16 C17 8.4(6) .
C40 O5 C16 C15 -173.3(4) .
C20 C15 C16 O5 -178.5(3) .
C14 C15 C16 O5 0.5(5) .
C20 C15 C16 C17 -0.2(5) .
C14 C15 C16 C17 178.8(3) .
O5 C16 C17 C18 178.6(3) .
C15 C16 C17 C18 0.5(6) .
C16 C17 C18 C19 0.0(6) .
C16 C17 C18 C21 178.6(4) .
C41 O6 C19 C20 -8.8(7) .
C41 O6 C19 C18 172.1(4) .
C17 C18 C19 O6 178.5(4) .
C21 C18 C19 O6 -0.1(6) .
C17 C18 C19 C20 -0.7(6) .
C21 C18 C19 C20 -179.3(4) .
O6 C19 C20 C15 -178.2(4) .
C18 C19 C20 C15 0.9(6) .
C16 C15 C20 C19 -0.5(6) .
C14 C15 C20 C19 -179.5(4) .
C17 C18 C21 C22 -84.4(5) .
C19 C18 C21 C22 94.2(5) .
C18 C21 C22 C27 -85.5(5) .
C18 C21 C22 C23 91.1(4) .
C42 O7 C23 C24 -15.1(5) .
C42 O7 C23 C22 166.0(4) .
C27 C22 C23 O7 178.7(3) .
C21 C22 C23 O7 2.1(5) .
C27 C22 C23 C24 -0.2(5) .
C21 C22 C23 C24 -176.8(3) .
O7 C23 C24 C25 -177.6(3) .
C22 C23 C24 C25 1.2(5) .
C23 C24 C25 C26 -1.6(5) .
C23 C24 C25 C28 176.5(3) .
C43 O8 C26 C27 12.2(6) .
C43 O8 C26 C25 -167.4(4) .
C24 C25 C26 O8 -179.4(3) .
C28 C25 C26 O8 2.5(5) .
C24 C25 C26 C27 1.0(5) .
C28 C25 C26 C27 -177.2(3) .
C23 C22 C27 C26 -0.5(5) .
C21 C22 C27 C26 176.2(3) .
O8 C26 C27 C22 -179.6(4) .
C25 C26 C27 C22 0.1(6) .
C24 C25 C28 C29 -92.0(4) .
C26 C25 C28 C29 86.0(5) .
C25 C28 C29 C30 93.7(5) .
C25 C28 C29 C34 -84.8(5) .
C44 O9 C30 C29 174.0(5) .
C44 O9 C30 C31 -6.6(7) .
C34 C29 C30 O9 179.0(4) .
C28 C29 C30 O9 0.5(6) .
C34 C29 C30 C31 -0.3(6) .
C28 C29 C30 C31 -178.8(4) .
O9 C30 C31 C32 -178.1(4) .
C29 C30 C31 C32 1.2(6) .
C30 C31 C32 C33 -1.0(6) .
C30 C31 C32 C35 178.7(4) .
C31 C32 C33 O10 177.9(4) .
C35 C32 C33 O10 -1.8(6) .
C31 C32 C33 C34 -0.1(6) .
C35 C32 C33 C34 -179.8(4) .
C45 O10 C33 C32 149.1(5) .
C45 O10 C33 C34 -33.0(7) .
C30 C29 C34 C33 -0.7(6) .
C28 C29 C34 C33 177.8(4) .
C32 C33 C34 C29 0.9(6) .
O10 C33 C34 C29 -176.9(4) .
C33 C32 C35 C4 87.3(5) .
C31 C32 C35 C4 -92.4(5) .
C3 C4 C35 C32 -85.4(5) .
C5 C4 C35 C32 91.7(5) .
C57 N1 C56 N2 1.7(14) .
C56A N2 C56 N1 101.9(15) .
C58 N2 C56 N1 -2.8(12) .
C58A N2 C56 N1 -39.9(13) .
C59 N2 C56 N1 -179.8(8) .
C56 N1 C57 C58 0.2(14) .
N1 C57 C58 N2 -1.9(15) .
C56 N2 C58 C57 2.6(13) .
C56A N2 C58 C57 -30.7(13) .
C58A N2 C58 C57 80.8(16) .
C59 N2 C58 C57 179.8(9) .
C64 N3 C63 N4 0.9(7) .
C65 N4 C63 N3 -0.2(7) .
C62 N4 C63 N3 178.5(5) .
C63 N3 C64 C65 -1.3(7) .
N3 C64 C65 N4 1.2(8) .
C63 N4 C65 C64 -0.6(7) .
C62 N4 C65 C64 -179.3(5) .
C57A N1A C56A N2 6.7(16) .
C56 N2 C56A N1A -55.8(12) .
C58 N2 C56A N1A 26.8(12) .
C58A N2 C56A N1A -12.7(15) .
C59 N2 C56A N1A 179.8(9) .
C56A N1A C57A C58A 1(2) .
N1A C57A C58A N2 -8(2) .
C56 N2 C58A C57A 34.2(13) .
C56A N2 C58A C57A 12.2(16) .
C58 N2 C58A C57A -70.6(15) .
C59 N2 C58A C57A 179.0(10) .
C56 N2 C59 C60 -136.2(9) .
C56A N2 C59 C60 -98.5(10) .
C58 N2 C59 C60 47.6(12) .
C58A N2 C59 C60 95.2(12) .
N2 C59 C60 C61 -173.5(6) .
C59 C60 C61 C62 -72.4(9) .
C60 C61 C62 N4 -171.8(6) .
C63 N4 C62 C61 -75.9(8) .
C65 N4 C62 C61 102.5(7) .
